data_4038083
loop_
_publ_author_name
'Delecluse, Magalie'
'Colomban, C\'edric'
'Chatelet, Bastien'
'Chevallier-Michaud, Sabine'
'Moraleda, Delphine'
'Dutasta, Jean-Pierre'
'Martinez, Alexandre'

_publ_section_title
;
 Highly Selective Fluoride Recognition by a Small Tris-Urea Covalent Cage.
;
_journal_issue 7
_journal_name_full 'The Journal of organic chemistry'
_journal_page_first 4706
_journal_page_last 4711
_journal_paper_doi 10.1021/acs.joc.9b03429
_journal_volume 85
_journal_year 2020
_chemical_formula_moiety 'C H Cl3, 0.9(F), C39 H51 N7 O9, 0.1(H2 O), C16 H36 N'
_chemical_formula_sum 'C56 H88.2 Cl3 F0.9 N8 O9.1'
_chemical_formula_weight 1142.59
_space_group_crystal_system monoclinic
_space_group_IT_number 14
_space_group_name_Hall '-P 2yn'
_space_group_name_H-M_alt 'P 1 21/n 1'
_atom_sites_solution_hydrogens mixed
_audit_creation_date 2019-09-27
_audit_creation_method
;
Olex2 1.2
(compiled 2018.05.29 svn.r3510 for OlexSys, GUI svn.r5506)
;
_cell_angle_alpha 90
_cell_angle_beta 96.269(2)
_cell_angle_gamma 90
_cell_formula_units_Z 4
_cell_length_a 12.1056(3)
_cell_length_b 18.4895(5)
_cell_length_c 27.4703(7)
_cell_measurement_reflns_used 6126
_cell_measurement_temperature 220.00(10)
_cell_measurement_theta_max 67.4770
_cell_measurement_theta_min 4.0270
_cell_volume 6111.8(3)
_computing_cell_refinement 'CrysAlisPro 1.171.39.46 (Rigaku OD, 2018)'
_computing_data_collection 'CrysAlisPro 1.171.39.46 (Rigaku OD, 2018)'
_computing_data_reduction 'CrysAlisPro 1.171.39.46 (Rigaku OD, 2018)'
_computing_molecular_graphics 'Olex2 (Dolomanov et al., 2009)'
_computing_publication_material 'Olex2 (Dolomanov et al., 2009)'
_computing_structure_refinement 'ShelXL (Sheldrick, 2015)'
_diffrn_ambient_environment N~2~
_diffrn_ambient_temperature 220.00(10)
_diffrn_detector 'CCD plate'
_diffrn_detector_area_resol_mean 5.3048
_diffrn_detector_type AtlasS2
_diffrn_measured_fraction_theta_full 0.984
_diffrn_measured_fraction_theta_max 0.972
_diffrn_measurement_details
;
List of Runs (angles in degrees, time in seconds):

  # Type    Start    End  Width  t~exp~   \w     \q     \k     \f   Frames
--------------------------------------------------------------------------
  1  \w      1.00  38.00   1.00    7.50    --    0.00 -99.00  60.00   37
  2  \w      0.00  29.00   1.00    7.50    --    0.00  57.00-150.00   29
  3  \w     44.00  90.00   1.00    7.50    --    0.00  57.00-150.00   46
  4  \w   -139.00 -82.00   1.00   15.00    --  -53.19 -94.00-150.00   57
  5  \w   -150.00 -80.00   1.00   15.00    --  -53.19 -94.00  60.00   70
  6  \w   -152.00 -80.00   1.00   15.00    --  -53.19 -94.00   0.00   72
  7  \w   -112.00 -80.00   1.00   15.00    --  -53.19 -91.00 -52.00   32
  8  \w    -89.00 -51.00   1.00   15.00    --  -53.19 125.00-180.00   38
  9  \w   -140.00-109.00   1.00   15.00    --  -53.19 -94.00 -60.00   31
 10  \w     24.00  93.00   1.00   15.00    --   53.19 -94.00  30.00   69
 11  \w     65.00  91.00   1.00   30.00    --  106.37 178.00 -60.00   26
 12  \w    100.00 168.00   1.00   30.00    --  106.37  50.00 120.00   68
 13  \w     64.00  90.00   1.00   30.00    --  106.37 178.00  30.00   26
 14  \w    116.00 141.00   1.00   30.00    --  106.37 178.00  30.00   25
 15  \w    109.00 140.00   1.00   30.00    --  106.37  63.00 -30.00   31
 16  \w     61.00 102.00   1.00   30.00    --  106.37  63.00 -30.00   41
 17  \w     56.00 112.00   1.00   30.00    --  106.37-111.00-120.00   56
 18  \w     65.00 177.00   1.00   30.00    --  106.37  63.00 -90.00  112
 19  \w     13.00  54.00   1.00   30.00    --  106.37-111.00-120.00   41
 20  \w     72.00 140.00   1.00   30.00    --  106.37 178.00  90.00   68
 21  \w     22.00 116.00   1.00   30.00    --  106.37 -63.00-180.00   94
;
_diffrn_measurement_device 'four-circle diffractometer'
_diffrn_measurement_device_type 'SuperNova, Dual, Cu at home/near, AtlasS2'
_diffrn_measurement_method '\w scans'
_diffrn_orient_matrix_type 'CrysAlisPro convention (1999,Acta A55,543-557)'
_diffrn_orient_matrix_UB_11 -0.0646628000
_diffrn_orient_matrix_UB_12 0.0037164000
_diffrn_orient_matrix_UB_13 -0.0514681000
_diffrn_orient_matrix_UB_21 0.0045348000
_diffrn_orient_matrix_UB_22 -0.0830495000
_diffrn_orient_matrix_UB_23 -0.0038405000
_diffrn_orient_matrix_UB_31 -0.1104215000
_diffrn_orient_matrix_UB_32 -0.0056011000
_diffrn_orient_matrix_UB_33 0.0227834000
_diffrn_radiation_monochromator mirror
_diffrn_radiation_probe x-ray
_diffrn_radiation_type CuK\a
_diffrn_radiation_wavelength 1.54184
_diffrn_reflns_av_R_equivalents 0.0335
_diffrn_reflns_av_unetI/netI 0.0441
_diffrn_reflns_Laue_measured_fraction_full 0.984
_diffrn_reflns_Laue_measured_fraction_max 0.972
_diffrn_reflns_limit_h_max 12
_diffrn_reflns_limit_h_min -14
_diffrn_reflns_limit_k_max 21
_diffrn_reflns_limit_k_min -21
_diffrn_reflns_limit_l_max 32
_diffrn_reflns_limit_l_min -27
_diffrn_reflns_number 22969
_diffrn_reflns_point_group_measured_fraction_full 0.984
_diffrn_reflns_point_group_measured_fraction_max 0.972
_diffrn_reflns_theta_full 67.684
_diffrn_reflns_theta_max 68.343
_diffrn_reflns_theta_min 3.237
_diffrn_source 'micro-focus sealed X-ray tube'
_diffrn_source_type 'SuperNova (Cu) X-ray Source'
_exptl_absorpt_coefficient_mu 1.859
_exptl_absorpt_correction_T_max 1.00000
_exptl_absorpt_correction_T_min 0.68896
_exptl_absorpt_correction_type multi-scan
_exptl_absorpt_process_details
'CrysAlisPro 1.171.39.46 (Rigaku Oxford Diffraction, 2018) Empirical absorption correction using spherical harmonics, implemented in SCALE3 ABSPACK scaling algorithm.'
_exptl_crystal_colour colourless
_exptl_crystal_colour_primary colourless
_exptl_crystal_density_diffrn 1.242
_exptl_crystal_description needle
_exptl_crystal_F_000 2448
_exptl_crystal_size_max 0.36
_exptl_crystal_size_mid 0.08
_exptl_crystal_size_min 0.03
_refine_diff_density_max 0.554
_refine_diff_density_min -0.694
_refine_diff_density_rms 0.064
_refine_ls_extinction_method none
_refine_ls_goodness_of_fit_ref 1.021
_refine_ls_hydrogen_treatment constr
_refine_ls_matrix_type full
_refine_ls_number_parameters 748
_refine_ls_number_reflns 10919
_refine_ls_number_restraints 36
_refine_ls_restrained_S_all 1.022
_refine_ls_R_factor_all 0.1206
_refine_ls_R_factor_gt 0.0894
_refine_ls_shift/su_max 0.000
_refine_ls_shift/su_mean 0.000
_refine_ls_structure_factor_coef Fsqd
_refine_ls_weighting_details 'w=1/[\s^2^(Fo^2^)+(0.1536P)^2^+4.5155P] where P=(Fo^2^+2Fc^2^)/3'
_refine_ls_weighting_scheme calc
_refine_ls_wR_factor_gt 0.2549
_refine_ls_wR_factor_ref 0.2870
_reflns_Friedel_coverage 0.000
_reflns_number_gt 7299
_reflns_number_total 10919
_reflns_threshold_expression 'I > 2\s(I)'
_cod_data_source_file jo9b03429_si_002.cif
_cod_data_source_block cc1exp133
_cod_depositor_comments 'Adding full bibliography for 4038083.cif.'
_cod_original_formula_sum 'C56 H88.20 Cl3 F0.90 N8 O9.10'
_cod_database_code 4038083
_shelx_shelxl_version_number 2016/4
_chemical_oxdiff_formula 'c55 h87 f1 n8 o9'
_shelx_space_group_comment
;
The symmetry employed for this shelxl refinement is uniquely defined
by the following loop, which should always be used as a source of
symmetry information in preference to the above space-group names.
They are only intended as comments.
;
_shelx_estimated_absorpt_t_max 0.946
_shelx_estimated_absorpt_t_min 0.554
_reflns_odcompleteness_completeness 99.62
_reflns_odcompleteness_iscentric 1
_reflns_odcompleteness_theta 64.99
_olex2_refinement_description
;
1. Fixed Uiso
 At 1.2 times of:
  All C(H) groups, All C(H,H) groups, All C(H,H,H,H) groups, All N(H) groups
 At 1.5 times of:
  All C(H,H,H) groups, All O(H,H) groups
2. Restrained distances
 C53-C54
 1.54 with sigma of 0.01
 C51-C52
 1.54 with sigma of 0.01
 C56-C57
 1.45 with sigma of 0.01
 C56-C59
 1.45 with sigma of 0.01
 C57-C58
 1.54 with sigma of 0.01
 C59-C60
 1.54 with sigma of 0.01
3. Uiso/Uaniso restraints and constraints
C56 \\sim C57: within 1.7A with sigma of 0.005 and sigma for terminal atoms of
0.01
C57 \\sim C58: within 1.7A with sigma of 0.005 and sigma for terminal atoms of
0.01
4. Rigid body (RIGU) restrains
 C56, C57, C58, C59, C60
 with sigma for 1-2 distances of 0.001 and sigma for 1-3 distances of 0.001
5. Others
 Fixed Sof: F1(0.9) O10(0.1) H10A(0.1) H10B(0.1) H50A(0.5) H50B(0.5) H50C(0.5)
 H50D(0.5) C51(0.5) H51A(0.5) H51B(0.5) C52(0.5) H52A(0.5) H52B(0.5) H52C(0.5)
 C53(0.5) H53A(0.5) H53B(0.5) C54(0.5) H54A(0.5) H54B(0.5) H54C(0.5) H56C(0.5)
 H56D(0.5) H56A(0.5) H56B(0.5) C57(0.5) H57A(0.5) H57B(0.5) C58(0.5) H58A(0.5)
 H58B(0.5) H58C(0.5) C59(0.5) H59A(0.5) H59B(0.5) C60(0.5) H60A(0.5) H60B(0.5)
 H60C(0.5)
6.a Riding coordinates:
 O10(H10A,H10B)
6.b Ternary CH refined with riding coordinates:
 C40(H40)
6.c Secondary CH2 refined with riding coordinates:
 C1(H1A,H1B), C2(H2A,H2B), C4(H4A,H4B), C5(H5A,H5B), C13(H13A,H13B), C21(H21A,
 H21B), C22(H22A,H22B), C24(H24A,H24B), C25(H25A,H25B), C26(H26A,H26B),
 C27(H27A,H27B), C29(H29A,H29B), C30(H30A,H30B), C38(H38A,H38B), C39(H39A,H39B),
  C41(H41A,H41B), C42(H42A,H42B), C43(H43A,H43B), C45(H45A,H45B), C46(H46A,
 H46B), C47(H47A,H47B), C49(H49A,H49B), C50(H50A,H50B), C50(H50C,H50D),
 C51(H51A,H51B), C53(H53A,H53B), C55(H55A,H55B), C56(H56C,H56D), C56(H56A,H56B),
  C57(H57A,H57B), C59(H59A,H59B)
6.d Aromatic/amide H refined with riding coordinates:
 N2(H2), N3(H3), N4(H4), N5(H5), N6(H6), N7(H7), C7(H7A), C10(H10), C15(H15),
 C18(H18), C32(H32), C35(H35)
6.e Idealised Me refined as rotating group:
 C12(H12A,H12B,H12C), C20(H20A,H20B,H20C), C37(H37A,H37B,H37C), C44(H44A,H44B,
 H44C), C48(H48A,H48B,H48C), C52(H52A,H52B,H52C), C54(H54A,H54B,H54C), C58(H58A,
 H58B,H58C), C60(H60A,H60B,H60C)
;
_olex2_submission_special_instructions 'No special instructions were received'
_oxdiff_exptl_absorpt_empirical_details
;
Empirical correction (ABSPACK) includes:
- Absorption correction using spherical harmonics
- Frame scaling
- Detector area scaling
;
_oxdiff_exptl_absorpt_empirical_full_max 1.743
_oxdiff_exptl_absorpt_empirical_full_min 0.501

loop_
_space_group_symop_operation_xyz
'x, y, z'
'-x+1/2, y+1/2, -z+1/2'
'-x, -y, -z'
'x-1/2, -y-1/2, z-1/2'

loop_
_atom_site_label
_atom_site_type_symbol
_atom_site_fract_x
_atom_site_fract_y
_atom_site_fract_z
_atom_site_U_iso_or_equiv
_atom_site_adp_type
_atom_site_occupancy
_atom_site_site_symmetry_order
_atom_site_calc_flag
_atom_site_refinement_flags_posn
_atom_site_refinement_flags_adp
_atom_site_refinement_flags_occupancy
_atom_site_disorder_assembly
_atom_site_disorder_group
Cl1 Cl 0.7275(4) 1.03892(13) 0.57269(10) 0.2023(16) Uani 1 1 d . . . . .
Cl2 Cl 0.6468(3) 0.97155(18) 0.48244(10) 0.1865(12) Uani 1 1 d . . . . .
Cl3 Cl 0.8747(3) 0.9628(2) 0.51409(14) 0.2120(15) Uani 1 1 d . . . . .
C40 C 0.7474(7) 0.9687(4) 0.5341(2) 0.115(2) Uani 1 1 d . . . . .
H40 H 0.735312 0.923813 0.551741 0.138 Uiso 1 1 calc R . . . .
F1 F 0.5417(2) 0.66136(13) 0.66042(9) 0.0594(6) Uani 0.9 1 d . . P A 1
O1 O 0.7347(3) 0.84904(16) 0.60406(12) 0.0724(8) Uani 1 1 d . . . . .
O2 O 0.8409(3) 0.65402(15) 0.56671(10) 0.0677(8) Uani 1 1 d . . . . .
O3 O 0.6446(3) 0.5889(2) 0.54616(12) 0.0835(10) Uani 1 1 d . . . . .
O4 O 0.4986(3) 0.75577(16) 0.81403(10) 0.0647(7) Uani 1 1 d . . . . .
O5 O 0.8508(2) 0.63239(15) 0.83912(10) 0.0624(7) Uani 1 1 d . . . . .
O6 O 1.0003(3) 0.68519(16) 0.78196(12) 0.0699(8) Uani 1 1 d . . . . .
O7 O 0.1870(3) 0.60410(18) 0.66268(12) 0.0723(8) Uani 1 1 d . . . . .
O8 O 0.3808(2) 0.40506(16) 0.69644(12) 0.0673(8) Uani 1 1 d . . . . .
O9 O 0.4557(3) 0.40636(19) 0.79802(11) 0.0723(8) Uani 1 1 d . . . . .
O10 O 0.684(2) 0.5831(12) 0.7043(8) 0.050(6) Uani 0.1 1 d . . P B -1
H10A H 0.690025 0.594111 0.674589 0.075 Uiso 0.1 1 d R . P B -1
H10B H 0.718155 0.542981 0.708479 0.075 Uiso 0.1 1 d R . P B -1
N1 N 0.3493(3) 0.81013(18) 0.63999(12) 0.0547(8) Uani 1 1 d . . . . .
N2 N 0.5639(3) 0.80079(19) 0.60938(13) 0.0633(9) Uani 1 1 d . . . . .
H2 H 0.526788 0.761278 0.610524 0.076 Uiso 1 1 calc R . . . .
N3 N 0.7192(3) 0.73496(18) 0.63324(13) 0.0634(9) Uani 1 1 d . . . . .
H3 H 0.674232 0.701010 0.639476 0.076 Uiso 1 1 calc R . . . .
N4 N 0.4509(3) 0.75414(18) 0.73170(12) 0.0585(8) Uani 1 1 d . . . . .
H4 H 0.467080 0.737315 0.704170 0.070 Uiso 1 1 calc R . . . .
N5 N 0.5860(3) 0.6796(2) 0.76558(14) 0.0695(10) Uani 1 1 d . . . . .
H5 H 0.592322 0.666702 0.735931 0.083 Uiso 1 1 calc R . . . .
N6 N 0.3193(3) 0.65428(19) 0.62130(12) 0.0605(8) Uani 1 1 d . . . . .
H6 H 0.385789 0.650052 0.613425 0.073 Uiso 1 1 calc R . . . .
N7 N 0.3671(3) 0.56907(19) 0.67992(13) 0.0618(9) Uani 1 1 d . . . . .
H7 H 0.430614 0.566010 0.668765 0.074 Uiso 1 1 calc R . . . .
C1 C 0.3800(4) 0.8536(2) 0.59871(16) 0.0662(11) Uani 1 1 d . . . . .
H1A H 0.341028 0.899501 0.598179 0.079 Uiso 1 1 calc R . . . .
H1B H 0.356183 0.828600 0.568328 0.079 Uiso 1 1 calc R . . . .
C2 C 0.5040(4) 0.8678(2) 0.60159(17) 0.0655(11) Uani 1 1 d . . . . .
H2A H 0.521606 0.889988 0.571386 0.079 Uiso 1 1 calc R . . . .
H2B H 0.526038 0.900851 0.628301 0.079 Uiso 1 1 calc R . . . .
C3 C 0.6775(4) 0.7975(2) 0.61505(14) 0.0564(9) Uani 1 1 d . . . . .
C4 C 0.8373(4) 0.7227(2) 0.64273(16) 0.0602(10) Uani 1 1 d . . . . .
H4A H 0.849994 0.681598 0.664601 0.072 Uiso 1 1 calc R . . . .
H4B H 0.871470 0.764632 0.659353 0.072 Uiso 1 1 calc R . . . .
C5 C 0.8928(4) 0.7086(2) 0.59736(17) 0.0650(11) Uani 1 1 d . . . . .
H5A H 0.893643 0.753108 0.578755 0.078 Uiso 1 1 calc R . . . .
H5B H 0.969320 0.694658 0.606948 0.078 Uiso 1 1 calc R . . . .
C6 C 0.8267(4) 0.5874(2) 0.58848(14) 0.0566(10) Uani 1 1 d . . . . .
C7 C 0.9060(4) 0.5544(2) 0.61962(13) 0.0540(9) Uani 1 1 d . . . . .
H7A H 0.975002 0.576635 0.625923 0.065 Uiso 1 1 calc R . . . .
C8 C 0.8889(3) 0.4882(2) 0.64271(14) 0.0516(9) Uani 1 1 d . . . . .
C9 C 0.7872(4) 0.4534(2) 0.63092(14) 0.0566(9) Uani 1 1 d . . . . .
C10 C 0.7075(4) 0.4865(2) 0.59737(15) 0.0628(10) Uani 1 1 d . . . . .
H10 H 0.641329 0.462102 0.588172 0.075 Uiso 1 1 calc R . . . .
C11 C 0.7231(4) 0.5539(2) 0.57729(14) 0.0615(10) Uani 1 1 d . . . . .
C12 C 0.5312(5) 0.5740(4) 0.5525(2) 0.0981(18) Uani 1 1 d . . . . .
H12A H 0.512554 0.525965 0.541163 0.147 Uiso 1 1 calc GR . . . .
H12B H 0.483947 0.608242 0.534047 0.147 Uiso 1 1 calc GR . . . .
H12C H 0.520895 0.577810 0.586572 0.147 Uiso 1 1 calc GR . . . .
C13 C 0.9766(3) 0.4631(2) 0.68267(15) 0.0556(9) Uani 1 1 d . . . . .
H13A H 1.049971 0.475080 0.674036 0.067 Uiso 1 1 calc R . . . .
H13B H 0.972316 0.411031 0.686503 0.067 Uiso 1 1 calc R . . . .
C14 C 0.9568(3) 0.5003(2) 0.73023(14) 0.0508(8) Uani 1 1 d . . . . .
C15 C 0.9975(3) 0.5712(2) 0.73702(14) 0.0536(9) Uani 1 1 d . . . . .
H15 H 1.047290 0.588727 0.716359 0.064 Uiso 1 1 calc R . . . .
C16 C 0.9659(3) 0.6153(2) 0.77341(15) 0.0555(9) Uani 1 1 d . . . . .
C17 C 0.8921(3) 0.5878(2) 0.80475(14) 0.0529(9) Uani 1 1 d . . . . .
C18 C 0.8613(3) 0.5168(2) 0.80110(14) 0.0512(8) Uani 1 1 d . . . . .
H18 H 0.818669 0.497883 0.824267 0.061 Uiso 1 1 calc R . . . .
C19 C 0.8910(3) 0.47120(19) 0.76401(14) 0.0502(8) Uani 1 1 d . . . . .
C20 C 1.0683(4) 0.7159(2) 0.74856(18) 0.0711(12) Uani 1 1 d . . . . .
H20A H 1.027829 0.717665 0.716525 0.107 Uiso 1 1 calc GR . . . .
H20B H 1.133687 0.686740 0.747566 0.107 Uiso 1 1 calc GR . . . .
H20C H 1.089495 0.763931 0.758956 0.107 Uiso 1 1 calc GR . . . .
C21 C 0.7670(4) 0.6817(2) 0.81596(18) 0.0671(11) Uani 1 1 d . . . . .
H21A H 0.791528 0.700509 0.785969 0.081 Uiso 1 1 calc R . . . .
H21B H 0.758392 0.722265 0.837653 0.081 Uiso 1 1 calc R . . . .
C22 C 0.6568(4) 0.6445(3) 0.80439(18) 0.0700(12) Uani 1 1 d . . . . .
H22A H 0.669551 0.594938 0.794919 0.084 Uiso 1 1 calc R . . . .
H22B H 0.618746 0.643339 0.833686 0.084 Uiso 1 1 calc R . . . .
C23 C 0.5110(3) 0.7310(2) 0.77276(14) 0.0526(9) Uani 1 1 d . . . . .
C24 C 0.3614(4) 0.8052(2) 0.73091(15) 0.0608(10) Uani 1 1 d . . . . .
H24A H 0.372447 0.835644 0.759792 0.073 Uiso 1 1 calc R . . . .
H24B H 0.291798 0.779477 0.731639 0.073 Uiso 1 1 calc R . . . .
C25 C 0.3554(4) 0.8521(2) 0.68537(16) 0.0661(11) Uani 1 1 d . . . . .
H25A H 0.290462 0.882989 0.684435 0.079 Uiso 1 1 calc R . . . .
H25B H 0.420463 0.882953 0.687334 0.079 Uiso 1 1 calc R . . . .
C26 C 0.2405(4) 0.7764(2) 0.62804(17) 0.0654(11) Uani 1 1 d . . . . .
H26A H 0.190830 0.810689 0.610178 0.078 Uiso 1 1 calc R . . . .
H26B H 0.209693 0.764273 0.658145 0.078 Uiso 1 1 calc R . . . .
C27 C 0.2469(4) 0.7088(3) 0.59767(16) 0.0661(11) Uani 1 1 d . . . . .
H27A H 0.172791 0.688746 0.590704 0.079 Uiso 1 1 calc R . . . .
H27B H 0.273120 0.721637 0.566685 0.079 Uiso 1 1 calc R . . . .
C28 C 0.2849(4) 0.6100(2) 0.65536(15) 0.0572(9) Uani 1 1 d . . . . .
C29 C 0.3491(4) 0.5311(2) 0.72405(16) 0.0665(11) Uani 1 1 d . . . . .
H29A H 0.296070 0.558213 0.740830 0.080 Uiso 1 1 calc R . . . .
H29B H 0.418584 0.529926 0.745301 0.080 Uiso 1 1 calc R . . . .
C30 C 0.3074(4) 0.4551(3) 0.71660(17) 0.0694(11) Uani 1 1 d . . . . .
H30A H 0.290514 0.436491 0.747958 0.083 Uiso 1 1 calc R . . . .
H30B H 0.238275 0.456589 0.695134 0.083 Uiso 1 1 calc R . . . .
C31 C 0.4920(3) 0.4038(2) 0.71485(16) 0.0585(10) Uani 1 1 d . . . . .
C32 C 0.5663(4) 0.3961(2) 0.68117(15) 0.0571(9) Uani 1 1 d . . . . .
H32 H 0.538762 0.394354 0.648239 0.069 Uiso 1 1 calc R . . . .
C33 C 0.6817(3) 0.39053(18) 0.69323(14) 0.0517(9) Uani 1 1 d . . . . .
C34 C 0.7211(3) 0.39412(18) 0.74299(15) 0.0524(9) Uani 1 1 d . . . . .
C35 C 0.6459(4) 0.4000(2) 0.77778(15) 0.0573(10) Uani 1 1 d . . . . .
H35 H 0.672886 0.401538 0.810795 0.069 Uiso 1 1 calc R . . . .
C36 C 0.5321(3) 0.4038(2) 0.76463(15) 0.0570(9) Uani 1 1 d . . . . .
C37 C 0.4968(5) 0.4219(3) 0.84731(19) 0.0853(15) Uani 1 1 d . . . . .
H37A H 0.536266 0.467016 0.848641 0.128 Uiso 1 1 calc GR . . . .
H37B H 0.546034 0.383987 0.859851 0.128 Uiso 1 1 calc GR . . . .
H37C H 0.435711 0.425268 0.866760 0.128 Uiso 1 1 calc GR . . . .
C38 C 0.7564(4) 0.3822(2) 0.65312(15) 0.0601(10) Uani 1 1 d . . . . .
H38A H 0.719412 0.351922 0.627480 0.072 Uiso 1 1 calc R . . . .
H38B H 0.823925 0.357603 0.666302 0.072 Uiso 1 1 calc R . . . .
C39 C 0.8434(3) 0.3949(2) 0.76070(15) 0.0564(9) Uani 1 1 d . . . . .
H39A H 0.883049 0.366595 0.738491 0.068 Uiso 1 1 calc R . . . .
H39B H 0.854927 0.372388 0.792739 0.068 Uiso 1 1 calc R . . . .
N8 N 0.7945(4) 0.7102(2) 0.42586(12) 0.0714(10) Uani 1 1 d . . . . .
C41 C 0.7805(5) 0.7557(3) 0.37932(16) 0.0818(14) Uani 1 1 d . . . . .
H41A H 0.845706 0.749066 0.362169 0.098 Uiso 1 1 calc R . . . .
H41B H 0.717053 0.737428 0.358283 0.098 Uiso 1 1 calc R . . . .
C42 C 0.7643(8) 0.8354(3) 0.3869(2) 0.122(3) Uani 1 1 d . . . . .
H42A H 0.693754 0.842650 0.399903 0.147 Uiso 1 1 calc R . . . .
H42B H 0.822446 0.852562 0.411240 0.147 Uiso 1 1 calc R . . . .
C43 C 0.7656(7) 0.8789(4) 0.3425(2) 0.118(2) Uani 1 1 d . . . . .
H43A H 0.716040 0.856741 0.316581 0.142 Uiso 1 1 calc R . . . .
H43B H 0.840019 0.877547 0.332490 0.142 Uiso 1 1 calc R . . . .
C44 C 0.7330(9) 0.9545(4) 0.3473(3) 0.138(3) Uani 1 1 d . . . . .
H44A H 0.715652 0.975260 0.315306 0.207 Uiso 1 1 calc GR . . . .
H44B H 0.793082 0.980924 0.364768 0.207 Uiso 1 1 calc GR . . . .
H44C H 0.668832 0.957095 0.364886 0.207 Uiso 1 1 calc GR . . . .
C45 C 0.7952(5) 0.6323(3) 0.41076(17) 0.0788(13) Uani 1 1 d . . . . .
H45A H 0.854101 0.625173 0.389968 0.095 Uiso 1 1 calc R . . . .
H45B H 0.725298 0.621395 0.391427 0.095 Uiso 1 1 calc R . . . .
C46 C 0.8117(6) 0.5796(3) 0.4531(2) 0.0929(16) Uani 1 1 d . . . . .
H46A H 0.877383 0.593412 0.474497 0.111 Uiso 1 1 calc R . . . .
H46B H 0.748455 0.582473 0.471839 0.111 Uiso 1 1 calc R . . . .
C47 C 0.8241(9) 0.5061(4) 0.4373(3) 0.133(3) Uani 1 1 d . . . . .
H47A H 0.883927 0.504356 0.416582 0.160 Uiso 1 1 calc R . . . .
H47B H 0.756386 0.491781 0.417523 0.160 Uiso 1 1 calc R . . . .
C48 C 0.8484(9) 0.4512(4) 0.4782(3) 0.138(3) Uani 1 1 d . . . . .
H48A H 0.898984 0.471814 0.503819 0.206 Uiso 1 1 calc GR . . . .
H48B H 0.881046 0.408789 0.465599 0.206 Uiso 1 1 calc GR . . . .
H48C H 0.780391 0.438323 0.491046 0.206 Uiso 1 1 calc GR . . . .
C49 C 0.7020(5) 0.7234(3) 0.45785(18) 0.0839(15) Uani 1 1 d . . . . .
H49A H 0.717971 0.695226 0.487561 0.101 Uiso 1 1 calc R . . . .
H49B H 0.704226 0.774009 0.467261 0.101 Uiso 1 1 calc R . . . .
C50 C 0.5873(6) 0.7062(4) 0.4365(3) 0.108(2) Uani 1 1 d . . . . .
H50A H 0.571619 0.654813 0.437165 0.129 Uiso 0.5 1 calc R . P C 1
H50B H 0.571275 0.724515 0.403363 0.129 Uiso 0.5 1 calc R . P C 1
H50C H 0.584318 0.654375 0.431114 0.129 Uiso 0.5 1 calc R . P D 2
H50D H 0.576978 0.728730 0.404404 0.129 Uiso 0.5 1 calc R . P D 2
C51 C 0.5238(13) 0.7506(11) 0.4750(7) 0.099(5) Uani 0.5 1 d D . P E 1
H51A H 0.546572 0.733797 0.508008 0.119 Uiso 0.5 1 calc R . P E 1
H51B H 0.540746 0.801699 0.473205 0.119 Uiso 0.5 1 calc R . P E 1
C52 C 0.4010(14) 0.7379(15) 0.4618(8) 0.174(10) Uani 0.5 1 d D . P E 1
H52A H 0.381849 0.690456 0.472280 0.261 Uiso 0.5 1 calc GR . P E 1
H52B H 0.383413 0.741798 0.426945 0.261 Uiso 0.5 1 calc GR . P E 1
H52C H 0.359673 0.773446 0.477715 0.261 Uiso 0.5 1 calc GR . P E 1
C53 C 0.4852(15) 0.7263(7) 0.4627(8) 0.101(5) Uani 0.5 1 d D . P E 2
H53A H 0.419617 0.701416 0.447688 0.122 Uiso 0.5 1 calc R . P E 2
H53B H 0.497225 0.712650 0.496969 0.122 Uiso 0.5 1 calc R . P E 2
C54 C 0.4698(14) 0.8085(7) 0.4578(6) 0.115(5) Uani 0.5 1 d D . P E 2
H54A H 0.407112 0.823200 0.473996 0.172 Uiso 0.5 1 calc GR . P E 2
H54B H 0.457344 0.821285 0.423774 0.172 Uiso 0.5 1 calc GR . P E 2
H54C H 0.535440 0.832502 0.472581 0.172 Uiso 0.5 1 calc GR . P E 2
C55 C 0.9017(5) 0.7311(3) 0.45641(17) 0.0880(16) Uani 1 1 d . . . . .
H55A H 0.897842 0.782195 0.463990 0.106 Uiso 1 1 calc R . . . .
H55B H 0.905153 0.704978 0.487170 0.106 Uiso 1 1 calc R . . . .
C56 C 1.0079(5) 0.7178(5) 0.4347(2) 0.120(2) Uani 1 1 d D U . . .
H56C H 1.023701 0.666684 0.431628 0.144 Uiso 0.5 1 calc R . P F 2
H56D H 1.009277 0.741499 0.403240 0.144 Uiso 0.5 1 calc R . P F 2
H56A H 1.008346 0.666996 0.425951 0.144 Uiso 0.5 1 calc R . P G 1
H56B H 1.002939 0.744708 0.404197 0.144 Uiso 0.5 1 calc R . P G 1
C57 C 1.0829(11) 0.7529(13) 0.4737(5) 0.128(3) Uani 0.5 1 d D U P H 2
H57A H 1.081589 0.727083 0.504410 0.154 Uiso 0.5 1 calc R . P H 2
H57B H 1.059852 0.802455 0.478387 0.154 Uiso 0.5 1 calc R . P H 2
C58 C 1.1988(12) 0.7511(12) 0.4575(6) 0.145(4) Uani 0.5 1 d D U P H 2
H58A H 1.217777 0.702237 0.450030 0.217 Uiso 0.5 1 calc GR . P H 2
H58B H 1.251318 0.769288 0.483332 0.217 Uiso 0.5 1 calc GR . P H 2
H58C H 1.200706 0.780676 0.428873 0.217 Uiso 0.5 1 calc GR . P H 2
C59 C 1.1177(9) 0.7337(8) 0.4606(5) 0.111(4) Uani 0.5 1 d D U P H 1
H59A H 1.176035 0.721614 0.440459 0.133 Uiso 0.5 1 calc R . P H 1
H59B H 1.129522 0.706331 0.490902 0.133 Uiso 0.5 1 calc R . P H 1
C60 C 1.1172(13) 0.8153(8) 0.4713(8) 0.158(7) Uani 0.5 1 d D U P H 1
H60A H 1.059978 0.838156 0.449639 0.237 Uiso 0.5 1 calc GR . P H 1
H60B H 1.188031 0.835541 0.466157 0.237 Uiso 0.5 1 calc GR . P H 1
H60C H 1.103243 0.823076 0.504584 0.237 Uiso 0.5 1 calc GR . P H 1

loop_
_atom_site_aniso_label
_atom_site_aniso_U_11
_atom_site_aniso_U_22
_atom_site_aniso_U_33
_atom_site_aniso_U_23
_atom_site_aniso_U_13
_atom_site_aniso_U_12
Cl1 0.368(5) 0.1019(15) 0.152(2) -0.0188(14) 0.096(3) 0.000(2)
Cl2 0.244(3) 0.194(3) 0.1240(17) 0.0448(17) 0.0333(19) 0.047(2)
Cl3 0.193(3) 0.245(4) 0.218(3) -0.013(3) 0.113(3) -0.038(3)
C40 0.179(7) 0.082(4) 0.092(4) 0.012(3) 0.047(4) 0.002(4)
F1 0.0595(15) 0.0565(14) 0.0628(14) 0.0038(11) 0.0094(11) -0.0062(11)
O1 0.071(2) 0.0588(17) 0.088(2) 0.0191(15) 0.0131(16) -0.0039(15)
O2 0.098(2) 0.0566(16) 0.0508(15) 0.0091(12) 0.0196(15) 0.0064(15)
O3 0.078(2) 0.097(2) 0.076(2) 0.0313(18) 0.0088(17) 0.0103(19)
O4 0.0735(19) 0.0689(18) 0.0515(15) -0.0024(13) 0.0064(13) 0.0081(14)
O5 0.0719(18) 0.0551(15) 0.0601(16) -0.0067(12) 0.0067(13) 0.0081(13)
O6 0.075(2) 0.0522(16) 0.086(2) -0.0098(14) 0.0222(16) -0.0102(14)
O7 0.0649(19) 0.079(2) 0.076(2) -0.0013(16) 0.0202(15) -0.0089(16)
O8 0.0550(17) 0.0595(17) 0.086(2) -0.0015(14) 0.0004(14) -0.0098(13)
O9 0.0641(18) 0.087(2) 0.0670(18) 0.0140(16) 0.0145(14) -0.0100(16)
O10 0.077(17) 0.037(12) 0.037(11) -0.002(9) 0.007(11) 0.028(11)
N1 0.0546(18) 0.0522(17) 0.0568(18) 0.0013(14) 0.0040(14) 0.0031(14)
N2 0.066(2) 0.0506(18) 0.074(2) 0.0045(16) 0.0107(17) -0.0055(16)
N3 0.069(2) 0.0489(18) 0.075(2) 0.0062(16) 0.0176(18) -0.0004(16)
N4 0.070(2) 0.0529(18) 0.0531(18) -0.0030(14) 0.0061(16) 0.0074(16)
N5 0.078(2) 0.066(2) 0.065(2) 0.0006(17) 0.0106(18) 0.0200(19)
N6 0.063(2) 0.059(2) 0.0608(19) 0.0019(16) 0.0134(16) -0.0050(16)
N7 0.063(2) 0.060(2) 0.065(2) 0.0044(16) 0.0178(16) -0.0022(17)
C1 0.074(3) 0.056(2) 0.066(2) 0.0161(19) 0.000(2) 0.004(2)
C2 0.072(3) 0.056(2) 0.068(3) 0.0119(19) 0.010(2) -0.003(2)
C3 0.065(2) 0.054(2) 0.052(2) 0.0010(17) 0.0121(18) -0.0023(19)
C4 0.064(3) 0.050(2) 0.066(2) -0.0004(18) 0.0078(19) 0.0024(18)
C5 0.070(3) 0.053(2) 0.074(3) 0.009(2) 0.020(2) 0.001(2)
C6 0.077(3) 0.046(2) 0.050(2) 0.0007(16) 0.0218(19) 0.0036(19)
C7 0.065(2) 0.049(2) 0.050(2) -0.0007(16) 0.0183(18) 0.0048(17)
C8 0.062(2) 0.0429(18) 0.052(2) -0.0023(15) 0.0164(17) 0.0094(17)
C9 0.073(3) 0.045(2) 0.055(2) -0.0037(16) 0.0186(19) 0.0051(18)
C10 0.070(3) 0.064(2) 0.054(2) 0.0006(19) 0.0081(19) 0.001(2)
C11 0.072(3) 0.064(2) 0.050(2) 0.0085(18) 0.0113(19) 0.012(2)
C12 0.087(4) 0.115(5) 0.089(4) 0.012(3) -0.003(3) 0.014(3)
C13 0.058(2) 0.046(2) 0.065(2) 0.0028(17) 0.0155(18) 0.0074(17)
C14 0.047(2) 0.0445(19) 0.061(2) 0.0047(16) 0.0069(16) 0.0090(15)
C15 0.054(2) 0.050(2) 0.059(2) 0.0031(16) 0.0137(17) 0.0025(17)
C16 0.057(2) 0.045(2) 0.064(2) 0.0031(17) 0.0055(18) 0.0008(17)
C17 0.055(2) 0.051(2) 0.053(2) 0.0018(16) 0.0073(17) 0.0061(17)
C18 0.050(2) 0.049(2) 0.055(2) 0.0106(16) 0.0090(16) 0.0052(16)
C19 0.050(2) 0.0429(18) 0.058(2) 0.0090(15) 0.0039(16) 0.0089(15)
C20 0.075(3) 0.052(2) 0.086(3) 0.003(2) 0.009(2) -0.013(2)
C21 0.078(3) 0.048(2) 0.078(3) -0.0008(19) 0.018(2) 0.011(2)
C22 0.065(3) 0.064(3) 0.083(3) 0.016(2) 0.014(2) 0.007(2)
C23 0.058(2) 0.0464(19) 0.054(2) 0.0005(16) 0.0088(17) -0.0066(17)
C24 0.058(2) 0.065(2) 0.060(2) 0.0002(19) 0.0083(18) 0.0058(19)
C25 0.075(3) 0.055(2) 0.069(3) -0.0017(19) 0.009(2) 0.012(2)
C26 0.060(2) 0.065(3) 0.070(3) 0.003(2) 0.002(2) 0.008(2)
C27 0.065(3) 0.070(3) 0.062(2) 0.002(2) -0.003(2) -0.008(2)
C28 0.064(3) 0.053(2) 0.056(2) -0.0105(17) 0.0124(19) -0.0076(19)
C29 0.073(3) 0.066(3) 0.062(2) 0.002(2) 0.013(2) -0.002(2)
C30 0.065(3) 0.073(3) 0.071(3) 0.012(2) 0.013(2) -0.007(2)
C31 0.058(2) 0.044(2) 0.073(3) 0.0055(17) 0.002(2) -0.0088(17)
C32 0.067(3) 0.0417(19) 0.062(2) 0.0001(16) 0.0048(19) -0.0113(17)
C33 0.064(2) 0.0317(16) 0.060(2) 0.0041(15) 0.0064(18) -0.0044(16)
C34 0.055(2) 0.0343(17) 0.067(2) 0.0105(16) 0.0059(18) -0.0040(15)
C35 0.068(3) 0.0438(19) 0.061(2) 0.0114(16) 0.0089(19) -0.0049(18)
C36 0.055(2) 0.050(2) 0.067(2) 0.0108(18) 0.0123(19) -0.0064(17)
C37 0.077(3) 0.105(4) 0.078(3) 0.000(3) 0.026(3) 0.002(3)
C38 0.070(3) 0.045(2) 0.065(2) -0.0040(17) 0.009(2) 0.0000(18)
C39 0.063(2) 0.0432(19) 0.063(2) 0.0126(17) 0.0086(18) 0.0062(17)
N8 0.092(3) 0.075(2) 0.0472(18) -0.0008(16) 0.0078(18) -0.004(2)
C41 0.104(4) 0.092(4) 0.049(2) 0.006(2) 0.004(2) -0.001(3)
C42 0.209(8) 0.085(4) 0.070(3) 0.017(3) 0.006(4) -0.020(5)
C43 0.179(7) 0.100(5) 0.076(4) 0.019(3) 0.012(4) 0.012(5)
C44 0.232(10) 0.092(5) 0.089(4) 0.013(4) 0.016(5) 0.003(5)
C45 0.094(4) 0.079(3) 0.064(3) -0.014(2) 0.013(2) 0.001(3)
C46 0.124(5) 0.079(3) 0.079(3) -0.005(3) 0.020(3) 0.004(3)
C47 0.229(10) 0.080(4) 0.092(4) -0.023(3) 0.021(5) 0.019(5)
C48 0.229(10) 0.070(4) 0.112(5) -0.018(4) 0.010(6) 0.014(5)
C49 0.115(4) 0.075(3) 0.065(3) 0.001(2) 0.024(3) 0.005(3)
C50 0.105(5) 0.111(5) 0.111(5) 0.003(4) 0.028(4) 0.017(4)
C51 0.081(12) 0.118(13) 0.098(11) 0.004(9) 0.011(8) -0.011(9)
C52 0.125(16) 0.24(3) 0.155(17) -0.070(17) -0.010(13) 0.040(17)
C53 0.064(11) 0.113(13) 0.124(14) 0.019(10) -0.002(9) -0.006(9)
C54 0.117(11) 0.102(10) 0.124(11) 0.006(8) 0.008(9) 0.049(9)
C55 0.113(4) 0.095(4) 0.051(2) 0.009(2) -0.012(3) -0.025(3)
C56 0.094(4) 0.189(7) 0.075(3) 0.029(4) -0.001(3) -0.034(4)
C57 0.100(5) 0.197(8) 0.084(5) 0.022(5) -0.004(4) -0.034(5)
C58 0.104(5) 0.222(11) 0.107(7) 0.011(8) 0.004(5) -0.042(7)
C59 0.080(6) 0.163(9) 0.087(8) 0.042(7) 0.003(5) -0.026(7)
C60 0.076(9) 0.162(9) 0.225(19) 0.028(9) -0.032(10) -0.020(7)

loop_
_atom_type_symbol
_atom_type_description
_atom_type_scat_dispersion_real
_atom_type_scat_dispersion_imag
_atom_type_scat_source
C C 0.0181 0.0091 'International Tables Vol C Tables 4.2.6.8 and 6.1.1.4'
H H 0.0000 0.0000 'International Tables Vol C Tables 4.2.6.8 and 6.1.1.4'
Cl Cl 0.3639 0.7018 'International Tables Vol C Tables 4.2.6.8 and 6.1.1.4'
F F 0.0727 0.0534 'International Tables Vol C Tables 4.2.6.8 and 6.1.1.4'
N N 0.0311 0.0180 'International Tables Vol C Tables 4.2.6.8 and 6.1.1.4'
O O 0.0492 0.0322 'International Tables Vol C Tables 4.2.6.8 and 6.1.1.4'

loop_
_geom_angle_atom_site_label_1
_geom_angle_atom_site_label_2
_geom_angle_atom_site_label_3
_geom_angle
_geom_angle_site_symmetry_1
_geom_angle_site_symmetry_3
_geom_angle_publ_flag
Cl1 C40 Cl2 110.1(5) . . ?
Cl1 C40 H40 107.2 . . ?
Cl2 C40 H40 107.2 . . ?
Cl3 C40 Cl1 116.3(5) . . ?
Cl3 C40 Cl2 108.3(4) . . ?
Cl3 C40 H40 107.2 . . ?
C6 O2 C5 116.3(3) . . ?
C11 O3 C12 116.3(4) . . ?
C17 O5 C21 111.1(3) . . ?
C16 O6 C20 117.0(3) . . ?
C31 O8 C30 119.2(3) . . ?
C36 O9 C37 116.9(4) . . ?
H10A O10 H10B 104.5 . . ?
C25 N1 C1 112.0(3) . . ?
C26 N1 C1 111.0(3) . . ?
C26 N1 C25 112.2(3) . . ?
C2 N2 H2 118.7 . . ?
C3 N2 H2 118.7 . . ?
C3 N2 C2 122.6(3) . . ?
C3 N3 H3 119.0 . . ?
C3 N3 C4 122.0(4) . . ?
C4 N3 H3 119.0 . . ?
C23 N4 H4 117.9 . . ?
C23 N4 C24 124.1(3) . . ?
C24 N4 H4 117.9 . . ?
C22 N5 H5 117.8 . . ?
C23 N5 H5 117.8 . . ?
C23 N5 C22 124.3(4) . . ?
C27 N6 H6 119.3 . . ?
C28 N6 H6 119.3 . . ?
C28 N6 C27 121.3(4) . . ?
C28 N7 H7 119.4 . . ?
C28 N7 C29 121.1(4) . . ?
C29 N7 H7 119.4 . . ?
N1 C1 H1A 109.0 . . ?
N1 C1 H1B 109.0 . . ?
N1 C1 C2 112.7(3) . . ?
H1A C1 H1B 107.8 . . ?
C2 C1 H1A 109.0 . . ?
C2 C1 H1B 109.0 . . ?
N2 C2 C1 109.8(4) . . ?
N2 C2 H2A 109.7 . . ?
N2 C2 H2B 109.7 . . ?
C1 C2 H2A 109.7 . . ?
C1 C2 H2B 109.7 . . ?
H2A C2 H2B 108.2 . . ?
O1 C3 N2 121.4(4) . . ?
O1 C3 N3 124.1(4) . . ?
N3 C3 N2 114.6(4) . . ?
N3 C4 H4A 108.8 . . ?
N3 C4 H4B 108.8 . . ?
N3 C4 C5 113.7(4) . . ?
H4A C4 H4B 107.7 . . ?
C5 C4 H4A 108.8 . . ?
C5 C4 H4B 108.8 . . ?
O2 C5 C4 114.1(4) . . ?
O2 C5 H5A 108.7 . . ?
O2 C5 H5B 108.7 . . ?
C4 C5 H5A 108.7 . . ?
C4 C5 H5B 108.7 . . ?
H5A C5 H5B 107.6 . . ?
O2 C6 C11 116.6(4) . . ?
C7 C6 O2 123.9(4) . . ?
C7 C6 C11 119.5(4) . . ?
C6 C7 H7A 118.4 . . ?
C6 C7 C8 123.1(4) . . ?
C8 C7 H7A 118.4 . . ?
C7 C8 C13 117.9(4) . . ?
C9 C8 C7 117.8(4) . . ?
C9 C8 C13 123.9(4) . . ?
C8 C9 C10 118.6(4) . . ?
C8 C9 C38 123.8(4) . . ?
C10 C9 C38 117.6(4) . . ?
C9 C10 H10 118.6 . . ?
C11 C10 C9 122.8(4) . . ?
C11 C10 H10 118.6 . . ?
O3 C11 C6 118.0(4) . . ?
O3 C11 C10 124.0(4) . . ?
C10 C11 C6 117.9(4) . . ?
O3 C12 H12A 109.5 . . ?
O3 C12 H12B 109.5 . . ?
O3 C12 H12C 109.5 . . ?
H12A C12 H12B 109.5 . . ?
H12A C12 H12C 109.5 . . ?
H12B C12 H12C 109.5 . . ?
C8 C13 H13A 109.9 . . ?
C8 C13 H13B 109.9 . . ?
C8 C13 C14 108.7(3) . . ?
H13A C13 H13B 108.3 . . ?
C14 C13 H13A 109.9 . . ?
C14 C13 H13B 109.9 . . ?
C15 C14 C13 116.8(3) . . ?
C19 C14 C13 123.5(3) . . ?
C19 C14 C15 119.2(4) . . ?
C14 C15 H15 119.1 . . ?
C16 C15 C14 121.9(4) . . ?
C16 C15 H15 119.1 . . ?
O6 C16 C15 125.5(4) . . ?
O6 C16 C17 116.1(4) . . ?
C15 C16 C17 118.4(4) . . ?
O5 C17 C16 120.2(3) . . ?
C18 C17 O5 120.4(3) . . ?
C18 C17 C16 119.4(4) . . ?
C17 C18 H18 118.6 . . ?
C17 C18 C19 122.9(4) . . ?
C19 C18 H18 118.6 . . ?
C14 C19 C18 117.6(3) . . ?
C14 C19 C39 123.9(4) . . ?
C18 C19 C39 118.4(3) . . ?
O6 C20 H20A 109.5 . . ?
O6 C20 H20B 109.5 . . ?
O6 C20 H20C 109.5 . . ?
H20A C20 H20B 109.5 . . ?
H20A C20 H20C 109.5 . . ?
H20B C20 H20C 109.5 . . ?
O5 C21 H21A 109.3 . . ?
O5 C21 H21B 109.3 . . ?
O5 C21 C22 111.4(3) . . ?
H21A C21 H21B 108.0 . . ?
C22 C21 H21A 109.3 . . ?
C22 C21 H21B 109.3 . . ?
N5 C22 C21 113.0(4) . . ?
N5 C22 H22A 109.0 . . ?
N5 C22 H22B 109.0 . . ?
C21 C22 H22A 109.0 . . ?
C21 C22 H22B 109.0 . . ?
H22A C22 H22B 107.8 . . ?
O4 C23 N4 122.6(4) . . ?
O4 C23 N5 122.9(4) . . ?
N4 C23 N5 114.5(4) . . ?
N4 C24 H24A 109.5 . . ?
N4 C24 H24B 109.5 . . ?
N4 C24 C25 110.9(3) . . ?
H24A C24 H24B 108.0 . . ?
C25 C24 H24A 109.5 . . ?
C25 C24 H24B 109.5 . . ?
N1 C25 C24 113.2(4) . . ?
N1 C25 H25A 108.9 . . ?
N1 C25 H25B 108.9 . . ?
C24 C25 H25A 108.9 . . ?
C24 C25 H25B 108.9 . . ?
H25A C25 H25B 107.8 . . ?
N1 C26 H26A 109.2 . . ?
N1 C26 H26B 109.2 . . ?
N1 C26 C27 112.3(4) . . ?
H26A C26 H26B 107.9 . . ?
C27 C26 H26A 109.2 . . ?
C27 C26 H26B 109.2 . . ?
N6 C27 C26 113.3(4) . . ?
N6 C27 H27A 108.9 . . ?
N6 C27 H27B 108.9 . . ?
C26 C27 H27A 108.9 . . ?
C26 C27 H27B 108.9 . . ?
H27A C27 H27B 107.7 . . ?
O7 C28 N6 123.1(4) . . ?
O7 C28 N7 122.3(4) . . ?
N6 C28 N7 114.6(4) . . ?
N7 C29 H29A 108.5 . . ?
N7 C29 H29B 108.5 . . ?
N7 C29 C30 115.0(4) . . ?
H29A C29 H29B 107.5 . . ?
C30 C29 H29A 108.5 . . ?
C30 C29 H29B 108.5 . . ?
O8 C30 C29 116.3(4) . . ?
O8 C30 H30A 108.2 . . ?
O8 C30 H30B 108.2 . . ?
C29 C30 H30A 108.2 . . ?
C29 C30 H30B 108.2 . . ?
H30A C30 H30B 107.4 . . ?
O8 C31 C36 125.1(4) . . ?
C32 C31 O8 116.1(4) . . ?
C32 C31 C36 118.5(4) . . ?
C31 C32 H32 118.0 . . ?
C31 C32 C33 124.0(4) . . ?
C33 C32 H32 118.0 . . ?
C32 C33 C38 119.7(4) . . ?
C34 C33 C32 116.8(4) . . ?
C34 C33 C38 123.4(4) . . ?
C33 C34 C39 122.3(4) . . ?
C35 C34 C33 119.7(4) . . ?
C35 C34 C39 118.0(4) . . ?
C34 C35 H35 119.0 . . ?
C36 C35 C34 122.0(4) . . ?
C36 C35 H35 119.0 . . ?
O9 C36 C31 117.8(4) . . ?
O9 C36 C35 123.4(4) . . ?
C35 C36 C31 118.8(4) . . ?
O9 C37 H37A 109.5 . . ?
O9 C37 H37B 109.5 . . ?
O9 C37 H37C 109.5 . . ?
H37A C37 H37B 109.5 . . ?
H37A C37 H37C 109.5 . . ?
H37B C37 H37C 109.5 . . ?
C9 C38 H38A 108.9 . . ?
C9 C38 H38B 108.9 . . ?
C33 C38 C9 113.5(3) . . ?
C33 C38 H38A 108.9 . . ?
C33 C38 H38B 108.9 . . ?
H38A C38 H38B 107.7 . . ?
C19 C39 H39A 109.1 . . ?
C19 C39 H39B 109.1 . . ?
C34 C39 C19 112.4(3) . . ?
C34 C39 H39A 109.1 . . ?
C34 C39 H39B 109.1 . . ?
H39A C39 H39B 107.9 . . ?
C45 N8 C41 107.5(3) . . ?
C45 N8 C49 110.0(4) . . ?
C45 N8 C55 111.5(4) . . ?
C49 N8 C41 112.1(4) . . ?
C55 N8 C41 109.5(4) . . ?
C55 N8 C49 106.2(4) . . ?
N8 C41 H41A 108.4 . . ?
N8 C41 H41B 108.4 . . ?
H41A C41 H41B 107.5 . . ?
C42 C41 N8 115.4(4) . . ?
C42 C41 H41A 108.4 . . ?
C42 C41 H41B 108.4 . . ?
C41 C42 H42A 108.7 . . ?
C41 C42 H42B 108.7 . . ?
H42A C42 H42B 107.6 . . ?
C43 C42 C41 114.2(5) . . ?
C43 C42 H42A 108.7 . . ?
C43 C42 H42B 108.7 . . ?
C42 C43 H43A 108.5 . . ?
C42 C43 H43B 108.5 . . ?
C42 C43 C44 115.0(6) . . ?
H43A C43 H43B 107.5 . . ?
C44 C43 H43A 108.5 . . ?
C44 C43 H43B 108.5 . . ?
C43 C44 H44A 109.5 . . ?
C43 C44 H44B 109.5 . . ?
C43 C44 H44C 109.5 . . ?
H44A C44 H44B 109.5 . . ?
H44A C44 H44C 109.5 . . ?
H44B C44 H44C 109.5 . . ?
N8 C45 H45A 108.7 . . ?
N8 C45 H45B 108.7 . . ?
N8 C45 C46 114.2(4) . . ?
H45A C45 H45B 107.6 . . ?
C46 C45 H45A 108.7 . . ?
C46 C45 H45B 108.7 . . ?
C45 C46 H46A 109.0 . . ?
C45 C46 H46B 109.0 . . ?
H46A C46 H46B 107.8 . . ?
C47 C46 C45 112.8(5) . . ?
C47 C46 H46A 109.0 . . ?
C47 C46 H46B 109.0 . . ?
C46 C47 H47A 108.5 . . ?
C46 C47 H47B 108.5 . . ?
C46 C47 C48 115.3(5) . . ?
H47A C47 H47B 107.5 . . ?
C48 C47 H47A 108.5 . . ?
C48 C47 H47B 108.5 . . ?
C47 C48 H48A 109.5 . . ?
C47 C48 H48B 109.5 . . ?
C47 C48 H48C 109.5 . . ?
H48A C48 H48B 109.5 . . ?
H48A C48 H48C 109.5 . . ?
H48B C48 H48C 109.5 . . ?
N8 C49 H49A 108.0 . . ?
N8 C49 H49B 108.0 . . ?
H49A C49 H49B 107.3 . . ?
C50 C49 N8 117.1(4) . . ?
C50 C49 H49A 108.0 . . ?
C50 C49 H49B 108.0 . . ?
C49 C50 H50A 112.3 . . ?
C49 C50 H50B 112.3 . . ?
C49 C50 H50C 106.9 . . ?
C49 C50 H50D 106.9 . . ?
C49 C50 C51 97.2(7) . . ?
C49 C50 C53 121.8(9) . . ?
H50A C50 H50B 109.9 . . ?
H50C C50 H50D 106.7 . . ?
C51 C50 H50A 112.3 . . ?
C51 C50 H50B 112.3 . . ?
C53 C50 H50C 106.9 . . ?
C53 C50 H50D 106.9 . . ?
C50 C51 H51A 110.3 . . ?
C50 C51 H51B 110.3 . . ?
H51A C51 H51B 108.6 . . ?
C52 C51 C50 107.1(14) . . ?
C52 C51 H51A 110.3 . . ?
C52 C51 H51B 110.3 . . ?
C51 C52 H52A 109.5 . . ?
C51 C52 H52B 109.5 . . ?
C51 C52 H52C 109.5 . . ?
H52A C52 H52B 109.5 . . ?
H52A C52 H52C 109.5 . . ?
H52B C52 H52C 109.5 . . ?
C50 C53 H53A 110.3 . . ?
C50 C53 H53B 110.3 . . ?
H53A C53 H53B 108.6 . . ?
C54 C53 C50 107.0(13) . . ?
C54 C53 H53A 110.3 . . ?
C54 C53 H53B 110.3 . . ?
C53 C54 H54A 109.5 . . ?
C53 C54 H54B 109.5 . . ?
C53 C54 H54C 109.5 . . ?
H54A C54 H54B 109.5 . . ?
H54A C54 H54C 109.5 . . ?
H54B C54 H54C 109.5 . . ?
N8 C55 H55A 108.0 . . ?
N8 C55 H55B 108.0 . . ?
H55A C55 H55B 107.2 . . ?
C56 C55 N8 117.3(4) . . ?
C56 C55 H55A 108.0 . . ?
C56 C55 H55B 108.0 . . ?
C55 C56 H56C 112.3 . . ?
C55 C56 H56D 112.3 . . ?
C55 C56 H56A 106.6 . . ?
C55 C56 H56B 106.6 . . ?
H56C C56 H56D 109.9 . . ?
H56A C56 H56B 106.5 . . ?
C57 C56 C55 97.2(8) . . ?
C57 C56 H56C 112.3 . . ?
C57 C56 H56D 112.3 . . ?
C59 C56 C55 123.1(8) . . ?
C59 C56 H56A 106.6 . . ?
C59 C56 H56B 106.6 . . ?
C56 C57 H57A 110.3 . . ?
C56 C57 H57B 110.3 . . ?
C56 C57 C58 106.9(11) . . ?
H57A C57 H57B 108.6 . . ?
C58 C57 H57A 110.3 . . ?
C58 C57 H57B 110.3 . . ?
C57 C58 H58A 109.5 . . ?
C57 C58 H58B 109.5 . . ?
C57 C58 H58C 109.5 . . ?
H58A C58 H58B 109.5 . . ?
H58A C58 H58C 109.5 . . ?
H58B C58 H58C 109.5 . . ?
C56 C59 H59A 110.7 . . ?
C56 C59 H59B 110.7 . . ?
C56 C59 C60 105.4(11) . . ?
H59A C59 H59B 108.8 . . ?
C60 C59 H59A 110.7 . . ?
C60 C59 H59B 110.7 . . ?
C59 C60 H60A 109.5 . . ?
C59 C60 H60B 109.5 . . ?
C59 C60 H60C 109.5 . . ?
H60A C60 H60B 109.5 . . ?
H60A C60 H60C 109.5 . . ?
H60B C60 H60C 109.5 . . ?

loop_
_geom_bond_atom_site_label_1
_geom_bond_atom_site_label_2
_geom_bond_distance
_geom_bond_site_symmetry_2
_geom_bond_publ_flag
Cl1 C40 1.711(7) . ?
Cl2 C40 1.766(9) . ?
Cl3 C40 1.695(8) . ?
C40 H40 0.9800 . ?
O1 C3 1.235(5) . ?
O2 C5 1.416(5) . ?
O2 C6 1.387(5) . ?
O3 C11 1.369(5) . ?
O3 C12 1.430(7) . ?
O4 C23 1.247(5) . ?
O5 C17 1.388(5) . ?
O5 C21 1.458(5) . ?
O6 C16 1.369(5) . ?
O6 C20 1.416(5) . ?
O7 C28 1.228(5) . ?
O8 C30 1.436(6) . ?
O8 C31 1.385(5) . ?
O9 C36 1.373(5) . ?
O9 C37 1.420(6) . ?
O10 H10A 0.8503 . ?
O10 H10B 0.8499 . ?
N1 C1 1.471(5) . ?
N1 C25 1.463(5) . ?
N1 C26 1.461(6) . ?
N2 H2 0.8600 . ?
N2 C2 1.439(5) . ?
N2 C3 1.368(5) . ?
N3 H3 0.8600 . ?
N3 C3 1.336(5) . ?
N3 C4 1.443(5) . ?
N4 H4 0.8600 . ?
N4 C23 1.344(5) . ?
N4 C24 1.435(5) . ?
N5 H5 0.8600 . ?
N5 C22 1.446(6) . ?
N5 C23 1.343(5) . ?
N6 H6 0.8600 . ?
N6 C27 1.443(6) . ?
N6 C28 1.344(5) . ?
N7 H7 0.8600 . ?
N7 C28 1.368(6) . ?
N7 C29 1.438(5) . ?
C1 H1A 0.9700 . ?
C1 H1B 0.9700 . ?
C1 C2 1.517(6) . ?
C2 H2A 0.9700 . ?
C2 H2B 0.9700 . ?
C4 H4A 0.9700 . ?
C4 H4B 0.9700 . ?
C4 C5 1.502(6) . ?
C5 H5A 0.9700 . ?
C5 H5B 0.9700 . ?
C6 C7 1.360(6) . ?
C6 C11 1.403(6) . ?
C7 H7A 0.9300 . ?
C7 C8 1.404(5) . ?
C8 C9 1.395(6) . ?
C8 C13 1.514(6) . ?
C9 C10 1.399(6) . ?
C9 C38 1.515(6) . ?
C10 H10 0.9300 . ?
C10 C11 1.384(6) . ?
C12 H12A 0.9600 . ?
C12 H12B 0.9600 . ?
C12 H12C 0.9600 . ?
C13 H13A 0.9700 . ?
C13 H13B 0.9700 . ?
C13 C14 1.518(5) . ?
C14 C15 1.405(5) . ?
C14 C19 1.396(5) . ?
C15 H15 0.9300 . ?
C15 C16 1.378(5) . ?
C16 C17 1.402(6) . ?
C17 C18 1.365(5) . ?
C18 H18 0.9300 . ?
C18 C19 1.399(5) . ?
C19 C39 1.523(5) . ?
C20 H20A 0.9600 . ?
C20 H20B 0.9600 . ?
C20 H20C 0.9600 . ?
C21 H21A 0.9700 . ?
C21 H21B 0.9700 . ?
C21 C22 1.504(7) . ?
C22 H22A 0.9700 . ?
C22 H22B 0.9700 . ?
C24 H24A 0.9700 . ?
C24 H24B 0.9700 . ?
C24 C25 1.517(6) . ?
C25 H25A 0.9700 . ?
C25 H25B 0.9700 . ?
C26 H26A 0.9700 . ?
C26 H26B 0.9700 . ?
C26 C27 1.508(6) . ?
C27 H27A 0.9700 . ?
C27 H27B 0.9700 . ?
C29 H29A 0.9700 . ?
C29 H29B 0.9700 . ?
C29 C30 1.499(6) . ?
C30 H30A 0.9700 . ?
C30 H30B 0.9700 . ?
C31 C32 1.366(6) . ?
C31 C36 1.400(6) . ?
C32 H32 0.9300 . ?
C32 C33 1.403(6) . ?
C33 C34 1.399(6) . ?
C33 C38 1.508(6) . ?
C34 C35 1.394(6) . ?
C34 C39 1.507(6) . ?
C35 H35 0.9300 . ?
C35 C36 1.388(6) . ?
C37 H37A 0.9600 . ?
C37 H37B 0.9600 . ?
C37 H37C 0.9600 . ?
C38 H38A 0.9700 . ?
C38 H38B 0.9700 . ?
C39 H39A 0.9700 . ?
C39 H39B 0.9700 . ?
N8 C41 1.524(6) . ?
N8 C45 1.499(6) . ?
N8 C49 1.516(6) . ?
N8 C55 1.516(6) . ?
C41 H41A 0.9700 . ?
C41 H41B 0.9700 . ?
C41 C42 1.504(8) . ?
C42 H42A 0.9700 . ?
C42 H42B 0.9700 . ?
C42 C43 1.463(8) . ?
C43 H43A 0.9700 . ?
C43 H43B 0.9700 . ?
C43 C44 1.464(10) . ?
C44 H44A 0.9600 . ?
C44 H44B 0.9600 . ?
C44 H44C 0.9600 . ?
C45 H45A 0.9700 . ?
C45 H45B 0.9700 . ?
C45 C46 1.514(8) . ?
C46 H46A 0.9700 . ?
C46 H46B 0.9700 . ?
C46 C47 1.439(8) . ?
C47 H47A 0.9700 . ?
C47 H47B 0.9700 . ?
C47 C48 1.518(10) . ?
C48 H48A 0.9600 . ?
C48 H48B 0.9600 . ?
C48 H48C 0.9600 . ?
C49 H49A 0.9700 . ?
C49 H49B 0.9700 . ?
C49 C50 1.482(9) . ?
C50 H50A 0.9700 . ?
C50 H50B 0.9700 . ?
C50 H50C 0.9700 . ?
C50 H50D 0.9700 . ?
C50 C51 1.60(2) . ?
C50 C53 1.54(2) . ?
C51 H51A 0.9700 . ?
C51 H51B 0.9700 . ?
C51 C52 1.509(9) . ?
C52 H52A 0.9600 . ?
C52 H52B 0.9600 . ?
C52 H52C 0.9600 . ?
C53 H53A 0.9700 . ?
C53 H53B 0.9700 . ?
C53 C54 1.535(9) . ?
C54 H54A 0.9600 . ?
C54 H54B 0.9600 . ?
C54 H54C 0.9600 . ?
C55 H55A 0.9700 . ?
C55 H55B 0.9700 . ?
C55 C56 1.496(9) . ?
C56 H56C 0.9700 . ?
C56 H56D 0.9700 . ?
C56 H56A 0.9700 . ?
C56 H56B 0.9700 . ?
C56 C57 1.478(9) . ?
C56 C59 1.468(9) . ?
C57 H57A 0.9700 . ?
C57 H57B 0.9700 . ?
C57 C58 1.519(9) . ?
C58 H58A 0.9600 . ?
C58 H58B 0.9600 . ?
C58 H58C 0.9600 . ?
C59 H59A 0.9700 . ?
C59 H59B 0.9700 . ?
C59 C60 1.536(10) . ?
C60 H60A 0.9600 . ?
C60 H60B 0.9600 . ?
C60 H60C 0.9600 . ?
